data_7117695
loop_
_publ_author_name
'C. Hering-Junghans'
'A. Schulz'
'A. Villinger'

_publ_section_title
;
 A neutral low-coordinate heterocyclic bismuth-in species
;
_journal_name_full Chem.Commun.
_journal_page_first 13834
_journal_paper_doi 10.1039/C5cc04516A
_journal_volume 51
_journal_year 2015
_chemical_formula_moiety 'C72 H66 N2 Sn Bi Cl3, 2 (C H2 Cl2)'
_chemical_formula_sum 'C74 H70 Bi Cl7 N2 Sn'
_chemical_formula_weight 1563.14
_chemical_name_systematic
;
 ?
;
_space_group_crystal_system triclinic
_space_group_IT_number 2
_space_group_name_Hall '-P 1'
_space_group_name_H-M_alt 'P -1'
_symmetry_space_group_name_Hall '-P 1'
_symmetry_space_group_name_H-M 'P -1'
_atom_sites_solution_hydrogens geom
_audit_creation_method SHELXL-2013
_audit_update_record
;
2015-05-31 deposited with the CCDC.
2015-07-23 downloaded from the CCDC.
;
_cell_angle_alpha 75.620(2)
_cell_angle_beta 86.231(2)
_cell_angle_gamma 80.569(2)
_cell_formula_units_Z 2
_cell_length_a 10.5190(9)
_cell_length_b 14.7566(11)
_cell_length_c 22.9059(19)
_cell_measurement_reflns_used 9968
_cell_measurement_temperature 173(2)
_cell_measurement_theta_max 23.0417
_cell_measurement_theta_min 2.1893
_cell_volume 3396.4(5)
_computing_cell_refinement 'Bruker Apex V7.51A'
_computing_data_collection 'Bruker Apex V7.51A'
_computing_data_reduction 'Bruker SAINT'
_computing_molecular_graphics 'ORTEP-3v2.01 (Farrugia, 1997)'
_computing_publication_material SHELXL-2013
_computing_structure_refinement 'SHELXL-2013 (Sheldrick, 2013)'
_computing_structure_solution 'SHELXS-2013 (Sheldrick, 2013)'
_diffrn_ambient_temperature 173(2)
_diffrn_measured_fraction_theta_full 0.993
_diffrn_measured_fraction_theta_max 0.990
_diffrn_measurement_device_type 'Bruker Apex Kappa II-CCD-diffractometer'
_diffrn_measurement_method 'phi and omega scans'
_diffrn_radiation_monochromator graphite
_diffrn_radiation_source 'sealed tube'
_diffrn_radiation_type MoK\a
_diffrn_radiation_wavelength 0.71073
_diffrn_reflns_av_R_equivalents 0.0931
_diffrn_reflns_av_unetI/netI 0.1013
_diffrn_reflns_laue_measured_fraction_full 0.993
_diffrn_reflns_laue_measured_fraction_max 0.990
_diffrn_reflns_limit_h_max 15
_diffrn_reflns_limit_h_min -14
_diffrn_reflns_limit_k_max 21
_diffrn_reflns_limit_k_min -21
_diffrn_reflns_limit_l_max 32
_diffrn_reflns_limit_l_min -32
_diffrn_reflns_number 100106
_diffrn_reflns_point_group_measured_fraction_full 0.993
_diffrn_reflns_point_group_measured_fraction_max 0.990
_diffrn_reflns_theta_full 25.242
_diffrn_reflns_theta_max 30.500
_diffrn_reflns_theta_min 2.251
_exptl_absorpt_coefficient_mu 3.273
_exptl_absorpt_correction_T_max 0.7463
_exptl_absorpt_correction_T_min 0.6088
_exptl_absorpt_correction_type multi-scan
_exptl_absorpt_process_details '(SADABS; Sheldrick, 2004)'
_exptl_crystal_colour orange
_exptl_crystal_density_diffrn 1.528
_exptl_crystal_description plate
_exptl_crystal_F_000 1560
_exptl_crystal_size_max 0.170
_exptl_crystal_size_mid 0.080
_exptl_crystal_size_min 0.040
_refine_diff_density_max 1.363
_refine_diff_density_min -1.237
_refine_diff_density_rms 0.145
_refine_ls_extinction_coef .
_refine_ls_extinction_method none
_refine_ls_goodness_of_fit_ref 1.004
_refine_ls_hydrogen_treatment constr
_refine_ls_matrix_type full
_refine_ls_number_parameters 810
_refine_ls_number_reflns 20494
_refine_ls_number_restraints 6
_refine_ls_restrained_S_all 1.005
_refine_ls_R_factor_all 0.0946
_refine_ls_R_factor_gt 0.0459
_refine_ls_shift/su_max 0.002
_refine_ls_shift/su_mean 0.000
_refine_ls_structure_factor_coef Fsqd
_refine_ls_weighting_details 'w=1/[\s^2^(Fo^2^)+(0.0277P)^2^+1.0904P] where P=(Fo^2^+2Fc^2^)/3'
_refine_ls_weighting_scheme calc
_refine_ls_wR_factor_gt 0.0741
_refine_ls_wR_factor_ref 0.0873
_reflns_Friedel_coverage 0.000
_reflns_friedel_fraction_full .
_reflns_friedel_fraction_max .
_reflns_number_gt 13584
_reflns_number_total 20494
_reflns_threshold_expression 'I > 2\s(I)'
_cod_data_source_file c5cc04516a2.cif
_cod_data_source_block ch064_4CH2Cl2_[Cl3SnBi(NtBuAr)2]
_cod_database_code 7117695
_shelx_space_group_comment
;
The symmetry employed for this shelxl refinement is uniquely defined
by the following loop, which should always be used as a source of
symmetry information in preference to the above space-group names.
They are only intended as comments.
;
_shelx_estimated_absorpt_t_min 0.606
_shelx_estimated_absorpt_t_max 0.880
_shelxl_version_number 2013-4

loop_
_space_group_symop_operation_xyz
'x, y, z'
'-x, -y, -z'

loop_
_atom_site_label
_atom_site_type_symbol
_atom_site_fract_x
_atom_site_fract_y
_atom_site_fract_z
_atom_site_U_iso_or_equiv
_atom_site_adp_type
_atom_site_occupancy
_atom_site_site_symmetry_order
_atom_site_calc_flag
_atom_site_refinement_flags_posn
_atom_site_refinement_flags_adp
_atom_site_refinement_flags_occupancy
_atom_site_disorder_assembly
_atom_site_disorder_group
Sn1 Sn 0.92750(2) 0.54480(2) 0.72594(2) 0.02183(7) Uani 1 1 d . . . . .
Bi1 Bi 0.61876(2) 0.53612(2) 0.74063(2) 0.02112(5) Uani 1 1 d . . . . .
N1 N 0.7943(3) 0.4707(2) 0.78217(14) 0.0211(7) Uani 1 1 d . . . . .
N2 N 0.7535(3) 0.6069(2) 0.68190(14) 0.0206(7) Uani 1 1 d . . . . .
Cl1 Cl 1.03981(10) 0.44308(8) 0.66902(5) 0.0341(3) Uani 1 1 d . . . . .
Cl2 Cl 1.06082(10) 0.51653(8) 0.81181(5) 0.0382(3) Uani 1 1 d . . . . .
Cl3 Cl 1.03949(11) 0.67351(8) 0.67915(6) 0.0411(3) Uani 1 1 d . . . . .
C1 C 0.7382(4) 0.6465(3) 0.61887(18) 0.0225(9) Uani 1 1 d . . . . .
C2 C 0.7301(3) 0.5886(3) 0.57847(18) 0.0203(8) Uani 1 1 d . . . . .
C3 C 0.7186(3) 0.6292(3) 0.51743(17) 0.0202(8) Uani 1 1 d . . . . .
H3 H 0.7119 0.5896 0.4912 0.024 Uiso 1 1 calc R U . . .
C4 C 0.7163(4) 0.7259(3) 0.49275(18) 0.0217(8) Uani 1 1 d . . . . .
C5 C 0.7224(4) 0.7809(3) 0.53371(18) 0.0251(9) Uani 1 1 d . . . . .
H5 H 0.7211 0.8470 0.5184 0.030 Uiso 1 1 calc R U . . .
C6 C 0.7302(4) 0.7449(3) 0.59511(18) 0.0230(9) Uani 1 1 d . . . . .
C7 C 0.7247(4) 0.4827(3) 0.60339(17) 0.0195(8) Uani 1 1 d . . . . .
H7 H 0.7923 0.4590 0.6346 0.023 Uiso 1 1 calc R U . . .
C8 C 0.5960(4) 0.4670(3) 0.63621(17) 0.0207(8) Uani 1 1 d . . . . .
C9 C 0.4821(4) 0.5319(3) 0.62237(18) 0.0269(9) Uani 1 1 d . . . . .
H9 H 0.4828 0.5867 0.5902 0.032 Uiso 1 1 calc R U . . .
C10 C 0.3689(4) 0.5168(3) 0.6550(2) 0.0325(10) Uani 1 1 d . . . . .
H10 H 0.2928 0.5615 0.6454 0.039 Uiso 1 1 calc R U . . .
C11 C 0.3661(4) 0.4374(3) 0.7013(2) 0.0339(11) Uani 1 1 d . . . . .
H11 H 0.2884 0.4282 0.7241 0.041 Uiso 1 1 calc R U . . .
C12 C 0.4745(4) 0.3712(3) 0.7150(2) 0.0325(10) Uani 1 1 d . . . . .
H12 H 0.4715 0.3160 0.7467 0.039 Uiso 1 1 calc R U . . .
C13 C 0.5895(4) 0.3853(3) 0.68209(18) 0.0262(9) Uani 1 1 d . . . . .
H13 H 0.6640 0.3387 0.6910 0.031 Uiso 1 1 calc R U . . .
C14 C 0.7575(4) 0.4241(3) 0.55676(17) 0.0217(8) Uani 1 1 d . . . . .
C15 C 0.6674(4) 0.3796(3) 0.53773(18) 0.0258(9) Uani 1 1 d . . . . .
H15 H 0.5810 0.3871 0.5529 0.031 Uiso 1 1 calc R U . . .
C16 C 0.7023(4) 0.3242(3) 0.49665(19) 0.0323(10) Uani 1 1 d . . . . .
H16 H 0.6401 0.2930 0.4845 0.039 Uiso 1 1 calc R U . . .
C17 C 0.8265(4) 0.3140(3) 0.4734(2) 0.0335(11) Uani 1 1 d . . . . .
H17 H 0.8499 0.2763 0.4451 0.040 Uiso 1 1 calc R U . . .
C18 C 0.9172(4) 0.3592(3) 0.4913(2) 0.0330(10) Uani 1 1 d . . . . .
H18 H 1.0027 0.3532 0.4750 0.040 Uiso 1 1 calc R U . . .
C19 C 0.8825(4) 0.4131(3) 0.53310(19) 0.0281(10) Uani 1 1 d . . . . .
H19 H 0.9453 0.4431 0.5458 0.034 Uiso 1 1 calc R U . . .
C20 C 0.7069(4) 0.7729(3) 0.42559(18) 0.0255(9) Uani 1 1 d . . . . .
C21 C 0.7015(5) 0.7016(3) 0.3885(2) 0.0483(14) Uani 1 1 d . . . . .
H21A H 0.7795 0.6542 0.3948 0.072 Uiso 1 1 calc R U . . .
H21B H 0.6961 0.7342 0.3457 0.072 Uiso 1 1 calc R U . . .
H21C H 0.6255 0.6703 0.4011 0.072 Uiso 1 1 calc R U . . .
C22 C 0.8245(5) 0.8228(4) 0.4043(2) 0.0518(14) Uani 1 1 d . . . . .
H22A H 0.8275 0.8705 0.4271 0.078 Uiso 1 1 calc R U . . .
H22B H 0.8179 0.8536 0.3612 0.078 Uiso 1 1 calc R U . . .
H22C H 0.9032 0.7761 0.4110 0.078 Uiso 1 1 calc R U . . .
C23 C 0.5857(5) 0.8459(4) 0.4140(2) 0.0522(14) Uani 1 1 d . . . . .
H23A H 0.5103 0.8155 0.4298 0.078 Uiso 1 1 calc R U . . .
H23B H 0.5777 0.8729 0.3706 0.078 Uiso 1 1 calc R U . . .
H23C H 0.5910 0.8963 0.4343 0.078 Uiso 1 1 calc R U . . .
C24 C 0.7164(4) 0.8131(3) 0.63648(19) 0.0289(10) Uani 1 1 d . . . . .
H24 H 0.7652 0.7801 0.6738 0.035 Uiso 1 1 calc R U . . .
C25 C 0.7742(4) 0.9028(3) 0.60756(19) 0.0294(10) Uani 1 1 d . . . . .
C26 C 0.9024(5) 0.9054(3) 0.6145(2) 0.0481(14) Uani 1 1 d . . . . .
H26 H 0.9532 0.8521 0.6391 0.058 Uiso 1 1 calc R U . . .
C27 C 0.9593(5) 0.9843(4) 0.5865(3) 0.0568(15) Uani 1 1 d . . . . .
H27 H 1.0481 0.9842 0.5920 0.068 Uiso 1 1 calc R U . . .
C28 C 0.8883(5) 1.0621(3) 0.5509(2) 0.0459(13) Uani 1 1 d . . . . .
H28 H 0.9270 1.1160 0.5315 0.055 Uiso 1 1 calc R U . . .
C29 C 0.7612(5) 1.0609(3) 0.5438(2) 0.0445(13) Uani 1 1 d . . . . .
H29 H 0.7111 1.1144 0.5191 0.053 Uiso 1 1 calc R U . . .
C30 C 0.7040(5) 0.9825(3) 0.5724(2) 0.0397(12) Uani 1 1 d . . . . .
H30 H 0.6146 0.9838 0.5675 0.048 Uiso 1 1 calc R U . . .
C31 C 0.5747(4) 0.8391(3) 0.6556(2) 0.0332(10) Uani 1 1 d . . . . .
C32 C 0.5460(5) 0.8934(3) 0.6975(2) 0.0446(13) Uani 1 1 d . . . . .
H32 H 0.6148 0.9075 0.7170 0.054 Uiso 1 1 calc R U . . .
C33 C 0.4199(6) 0.9280(3) 0.7120(3) 0.0605(17) Uani 1 1 d . . . . .
H33 H 0.4032 0.9656 0.7407 0.073 Uiso 1 1 calc R U . . .
C34 C 0.3200(6) 0.9073(4) 0.6845(3) 0.0661(19) Uani 1 1 d . . . . .
H34 H 0.2336 0.9320 0.6934 0.079 Uiso 1 1 calc R U . . .
C35 C 0.3446(5) 0.8512(4) 0.6444(3) 0.0646(17) Uani 1 1 d . . . . .
H35 H 0.2752 0.8351 0.6265 0.077 Uiso 1 1 calc R U . . .
C36 C 0.4723(5) 0.8175(4) 0.6297(2) 0.0480(13) Uani 1 1 d . . . . .
H36 H 0.4886 0.7791 0.6015 0.058 Uiso 1 1 calc R U . . .
C37 C 0.8081(4) 0.4109(3) 0.84142(17) 0.0205(8) Uani 1 1 d . . . . .
C38 C 0.8654(4) 0.3157(3) 0.84947(18) 0.0240(9) Uani 1 1 d . . . . .
C39 C 0.8686(4) 0.2565(3) 0.90711(19) 0.0276(9) Uani 1 1 d . . . . .
H39 H 0.9078 0.1923 0.9122 0.033 Uiso 1 1 calc R U . . .
C40 C 0.8168(4) 0.2870(3) 0.95794(18) 0.0237(9) Uani 1 1 d . . . . .
C41 C 0.7691(4) 0.3826(3) 0.94933(18) 0.0223(9) Uani 1 1 d . . . . .
H41 H 0.7377 0.4063 0.9833 0.027 Uiso 1 1 calc R U . . .
C42 C 0.7657(3) 0.4450(3) 0.89255(17) 0.0196(8) Uani 1 1 d . . . . .
C43 C 0.7175(3) 0.5504(3) 0.88460(18) 0.0201(8) Uani 1 1 d . . . . .
H43 H 0.7722 0.5834 0.8513 0.024 Uiso 1 1 calc R U . . .
C44 C 0.5804(4) 0.5772(3) 0.86236(18) 0.0220(9) Uani 1 1 d . . . . .
C45 C 0.5426(4) 0.6650(3) 0.82294(18) 0.0259(9) Uani 1 1 d . . . . .
H45 H 0.6013 0.7093 0.8123 0.031 Uiso 1 1 calc R U . . .
C46 C 0.4200(4) 0.6884(3) 0.7990(2) 0.0311(10) Uani 1 1 d . . . . .
H46 H 0.3955 0.7486 0.7725 0.037 Uiso 1 1 calc R U . . .
C47 C 0.3344(4) 0.6250(3) 0.81349(19) 0.0300(10) Uani 1 1 d . . . . .
H47 H 0.2516 0.6406 0.7962 0.036 Uiso 1 1 calc R U . . .
C48 C 0.3687(4) 0.5386(3) 0.85319(19) 0.0294(10) Uani 1 1 d . . . . .
H48 H 0.3087 0.4952 0.8640 0.035 Uiso 1 1 calc R U . . .
C49 C 0.4910(4) 0.5147(3) 0.87755(19) 0.0256(9) Uani 1 1 d . . . . .
H49 H 0.5138 0.4549 0.9049 0.031 Uiso 1 1 calc R U . . .
C50 C 0.7375(4) 0.5881(3) 0.93931(18) 0.0256(9) Uani 1 1 d . . . . .
C51 C 0.8631(4) 0.5851(3) 0.9559(2) 0.0350(11) Uani 1 1 d . . . . .
H51 H 0.9333 0.5584 0.9341 0.042 Uiso 1 1 calc R U . . .
C52 C 0.8863(5) 0.6208(3) 1.0042(2) 0.0444(13) Uani 1 1 d . . . . .
H52 H 0.9723 0.6170 1.0160 0.053 Uiso 1 1 calc R U . . .
C53 C 0.7851(5) 0.6619(3) 1.0350(2) 0.0437(13) Uani 1 1 d . . . . .
H53 H 0.8015 0.6879 1.0672 0.052 Uiso 1 1 calc R U . . .
C54 C 0.6612(5) 0.6652(3) 1.0191(2) 0.0386(11) Uani 1 1 d . . . . .
H54 H 0.5914 0.6931 1.0405 0.046 Uiso 1 1 calc R U . . .
C55 C 0.6370(4) 0.6277(3) 0.97143(19) 0.0307(10) Uani 1 1 d . . . . .
H55 H 0.5506 0.6294 0.9610 0.037 Uiso 1 1 calc R U . . .
C56 C 0.8139(4) 0.2152(3) 1.01902(19) 0.0319(10) Uani 1 1 d . . . . .
C57 C 0.7183(6) 0.1489(4) 1.0152(2) 0.0652(17) Uani 1 1 d . . . . .
H57A H 0.7138 0.1025 1.0540 0.098 Uiso 1 1 calc R U . . .
H57B H 0.7473 0.1158 0.9835 0.098 Uiso 1 1 calc R U . . .
H57C H 0.6328 0.1860 1.0059 0.098 Uiso 1 1 calc R U . . .
C58 C 0.9465(5) 0.1562(4) 1.0333(2) 0.0514(14) Uani 1 1 d . . . . .
H58A H 1.0090 0.1980 1.0348 0.077 Uiso 1 1 calc R U . . .
H58B H 0.9735 0.1221 1.0018 0.077 Uiso 1 1 calc R U . . .
H58C H 0.9421 0.1106 1.0723 0.077 Uiso 1 1 calc R U . . .
C59 C 0.7709(6) 0.2623(4) 1.0703(2) 0.0542(15) Uani 1 1 d . . . . .
H59A H 0.8309 0.3053 1.0730 0.081 Uiso 1 1 calc R U . . .
H59B H 0.7699 0.2138 1.1083 0.081 Uiso 1 1 calc R U . . .
H59C H 0.6841 0.2982 1.0628 0.081 Uiso 1 1 calc R U . . .
C60 C 0.9281(4) 0.2749(3) 0.79753(18) 0.0266(9) Uani 1 1 d . . . . .
H60 H 0.9470 0.3304 0.7649 0.032 Uiso 1 1 calc R U . . .
C61 C 0.8415(4) 0.2243(3) 0.7698(2) 0.0358(11) Uani 1 1 d . . . . .
C62 C 0.8760(5) 0.2121(4) 0.7119(2) 0.0528(15) Uani 1 1 d . . . . .
H62 H 0.9492 0.2370 0.6917 0.063 Uiso 1 1 calc R U . . .
C63 C 0.8074(7) 0.1654(4) 0.6837(3) 0.074(2) Uani 1 1 d . . . . .
H63 H 0.8317 0.1588 0.6441 0.088 Uiso 1 1 calc R U . . .
C64 C 0.7021(7) 0.1277(4) 0.7132(4) 0.081(2) Uani 1 1 d . . . . .
H64 H 0.6543 0.0946 0.6940 0.097 Uiso 1 1 calc R U . . .
C65 C 0.6658(6) 0.1379(4) 0.7705(3) 0.0665(18) Uani 1 1 d . . . . .
H65 H 0.5934 0.1118 0.7905 0.080 Uiso 1 1 calc R U . . .
C66 C 0.7360(5) 0.1868(3) 0.7991(2) 0.0452(13) Uani 1 1 d . . . . .
H66 H 0.7110 0.1940 0.8385 0.054 Uiso 1 1 calc R U . . .
C67 C 1.0588(4) 0.2136(3) 0.81462(18) 0.0262(9) Uani 1 1 d . . . . .
C68 C 1.0797(5) 0.1165(3) 0.8233(2) 0.0432(12) Uani 1 1 d . . . . .
H68 H 1.0108 0.0851 0.8180 0.052 Uiso 1 1 calc R U . . .
C69 C 1.1986(6) 0.0640(4) 0.8394(3) 0.0592(16) Uani 1 1 d . . . . .
H69 H 1.2110 -0.0028 0.8449 0.071 Uiso 1 1 calc R U . . .
C70 C 1.2989(5) 0.1081(4) 0.8474(3) 0.0555(15) Uani 1 1 d . . . . .
H70 H 1.3805 0.0719 0.8591 0.067 Uiso 1 1 calc R U . . .
C71 C 1.2812(5) 0.2043(4) 0.8386(2) 0.0504(14) Uani 1 1 d . . . . .
H71 H 1.3508 0.2351 0.8436 0.061 Uiso 1 1 calc R U . . .
C72 C 1.1624(4) 0.2569(3) 0.8224(2) 0.0369(11) Uani 1 1 d . . . . .
H72 H 1.1511 0.3238 0.8164 0.044 Uiso 1 1 calc R U . . .
C73A C 0.6907(7) 0.8894(7) 0.9082(5) 0.080(3) Uani 0.888(6) 1 d D . P A 1
H73A H 0.7304 0.8235 0.9262 0.096 Uiso 0.888(6) 1 calc R U P A 1
H73B H 0.7572 0.9213 0.8822 0.096 Uiso 0.888(6) 1 calc R U P A 1
Cl4A Cl 0.6470(3) 0.9447(2) 0.96381(16) 0.1592(18) Uani 0.888(6) 1 d D . P A 1
Cl5A Cl 0.5624(2) 0.88684(19) 0.86280(14) 0.0786(7) Uani 0.888(6) 1 d D . P A 1
C73B C 0.731(3) 0.878(4) 0.894(6) 0.080(3) Uani 0.112(6) 1 d D . P A 2
H73C H 0.7613 0.8240 0.9281 0.096 Uiso 0.112(6) 1 calc R U P A 2
H73D H 0.7763 0.8681 0.8565 0.096 Uiso 0.112(6) 1 calc R U P A 2
Cl4B Cl 0.748(2) 0.9822(13) 0.9073(12) 0.133(12) Uani 0.112(6) 1 d D . P A 2
Cl5B Cl 0.561(2) 0.8930(18) 0.8876(12) 0.0786(7) Uani 0.112(6) 1 d D . P A 2
C77A C 1.0036(17) 0.8108(12) 0.785(3) 0.098(9) Uani 0.539(18) 1 d D . P B 1
H77A H 1.0818 0.7870 0.8088 0.118 Uiso 0.539(18) 1 calc R U P B 1
H77B H 1.0209 0.7929 0.7455 0.118 Uiso 0.539(18) 1 calc R U P B 1
Cl6A Cl 0.8802(15) 0.7589(5) 0.8209(8) 0.132(4) Uani 0.539(18) 1 d D . P B 1
Cl7A Cl 0.9739(17) 0.9294(8) 0.7716(6) 0.158(4) Uani 0.539(18) 1 d D . P B 1
C77B C 0.9934(18) 0.7885(13) 0.800(4) 0.098(9) Uani 0.461(18) 1 d D . P B 2
H77C H 1.0485 0.7571 0.7719 0.118 Uiso 0.461(18) 1 calc R U P B 2
H77D H 1.0215 0.7554 0.8414 0.118 Uiso 0.461(18) 1 calc R U P B 2
Cl6B Cl 0.8407(4) 0.7718(4) 0.7941(3) 0.0514(16) Uani 0.461(18) 1 d D . P B 2
Cl7B Cl 1.0233(8) 0.9008(7) 0.7867(4) 0.087(3) Uani 0.461(18) 1 d D . P B 2

loop_
_atom_site_aniso_label
_atom_site_aniso_U_11
_atom_site_aniso_U_22
_atom_site_aniso_U_33
_atom_site_aniso_U_23
_atom_site_aniso_U_13
_atom_site_aniso_U_12
Sn1 0.01611(14) 0.02545(15) 0.02278(16) -0.00279(12) -0.00187(12) -0.00401(11)
Bi1 0.01500(7) 0.02807(9) 0.02032(9) -0.00607(6) -0.00226(6) -0.00224(6)
N1 0.0155(16) 0.0240(17) 0.0220(19) -0.0022(15) -0.0032(14) -0.0013(13)
N2 0.0181(17) 0.0221(17) 0.0185(18) 0.0006(14) -0.0029(14) -0.0017(13)
Cl1 0.0215(5) 0.0446(6) 0.0388(7) -0.0179(5) 0.0004(5) -0.0007(5)
Cl2 0.0284(6) 0.0563(7) 0.0310(7) -0.0030(5) -0.0097(5) -0.0181(5)
Cl3 0.0306(6) 0.0347(6) 0.0531(8) 0.0013(6) 0.0042(6) -0.0117(5)
C1 0.018(2) 0.025(2) 0.023(2) -0.0013(18) -0.0033(17) -0.0040(16)
C2 0.0156(19) 0.0186(19) 0.023(2) 0.0014(17) -0.0035(16) -0.0001(15)
C3 0.0158(19) 0.024(2) 0.020(2) -0.0044(17) -0.0010(16) -0.0027(15)
C4 0.0159(19) 0.025(2) 0.022(2) -0.0037(17) -0.0015(16) -0.0007(15)
C5 0.026(2) 0.020(2) 0.025(2) -0.0001(18) -0.0016(18) 0.0013(16)
C6 0.023(2) 0.023(2) 0.021(2) -0.0030(17) 0.0011(17) -0.0049(16)
C7 0.019(2) 0.0207(19) 0.017(2) -0.0015(16) -0.0031(16) -0.0014(15)
C8 0.018(2) 0.024(2) 0.021(2) -0.0062(17) -0.0032(17) -0.0044(16)
C9 0.023(2) 0.038(2) 0.019(2) -0.0060(19) -0.0042(18) -0.0042(18)
C10 0.018(2) 0.044(3) 0.035(3) -0.011(2) -0.0047(19) -0.0001(19)
C11 0.022(2) 0.051(3) 0.032(3) -0.012(2) 0.000(2) -0.010(2)
C12 0.035(3) 0.038(3) 0.027(3) -0.002(2) -0.002(2) -0.019(2)
C13 0.024(2) 0.031(2) 0.024(2) -0.0065(19) -0.0014(18) -0.0062(17)
C14 0.025(2) 0.0179(19) 0.019(2) 0.0012(16) -0.0037(17) -0.0016(16)
C15 0.027(2) 0.025(2) 0.025(2) -0.0042(18) 0.0006(18) -0.0048(17)
C16 0.045(3) 0.022(2) 0.030(3) -0.0034(19) -0.011(2) -0.0039(19)
C17 0.046(3) 0.027(2) 0.026(3) -0.0052(19) -0.004(2) 0.000(2)
C18 0.028(2) 0.036(3) 0.032(3) -0.007(2) 0.004(2) 0.0014(19)
C19 0.024(2) 0.026(2) 0.034(3) -0.0063(19) 0.0018(19) -0.0031(17)
C20 0.027(2) 0.023(2) 0.024(2) -0.0020(18) -0.0032(18) -0.0016(17)
C21 0.082(4) 0.042(3) 0.021(3) -0.005(2) 0.002(3) -0.014(3)
C22 0.051(3) 0.066(4) 0.035(3) 0.005(3) 0.001(3) -0.027(3)
C23 0.051(3) 0.055(3) 0.038(3) 0.003(3) -0.007(3) 0.011(3)
C24 0.036(3) 0.024(2) 0.026(2) -0.0055(19) -0.005(2) -0.0020(18)
C25 0.039(3) 0.024(2) 0.027(2) -0.0113(19) -0.003(2) -0.0030(19)
C26 0.053(3) 0.025(2) 0.065(4) 0.000(2) -0.023(3) -0.008(2)
C27 0.055(4) 0.039(3) 0.074(4) 0.001(3) -0.019(3) -0.016(3)
C28 0.058(4) 0.028(3) 0.053(4) -0.008(2) 0.002(3) -0.012(2)
C29 0.057(4) 0.026(3) 0.042(3) 0.001(2) 0.001(3) 0.003(2)
C30 0.042(3) 0.027(2) 0.048(3) -0.007(2) -0.001(2) 0.000(2)
C31 0.041(3) 0.023(2) 0.028(3) 0.0028(19) 0.002(2) 0.0024(19)
C32 0.062(4) 0.029(3) 0.040(3) -0.008(2) 0.010(3) -0.003(2)
C33 0.080(5) 0.026(3) 0.057(4) 0.001(3) 0.031(3) 0.013(3)
C34 0.057(4) 0.057(4) 0.057(4) 0.011(3) 0.016(3) 0.026(3)
C35 0.041(3) 0.080(4) 0.055(4) 0.002(3) -0.002(3) 0.013(3)
C36 0.043(3) 0.057(3) 0.041(3) -0.013(3) 0.001(3) 0.004(3)
C37 0.021(2) 0.023(2) 0.019(2) -0.0037(17) -0.0035(16) -0.0083(16)
C38 0.020(2) 0.030(2) 0.023(2) -0.0070(18) -0.0050(17) -0.0041(17)
C39 0.027(2) 0.021(2) 0.031(3) -0.0024(19) -0.0050(19) 0.0022(17)
C40 0.020(2) 0.029(2) 0.020(2) -0.0012(18) -0.0010(17) -0.0033(17)
C41 0.018(2) 0.028(2) 0.022(2) -0.0067(18) -0.0004(17) -0.0062(16)
C42 0.0149(19) 0.022(2) 0.022(2) -0.0046(17) -0.0047(16) -0.0023(15)
C43 0.0159(19) 0.0207(19) 0.024(2) -0.0059(17) -0.0037(16) -0.0017(15)
C44 0.020(2) 0.028(2) 0.021(2) -0.0109(18) -0.0013(17) -0.0037(16)
C45 0.021(2) 0.028(2) 0.029(2) -0.0067(19) -0.0012(18) -0.0046(17)
C46 0.030(2) 0.027(2) 0.031(3) -0.0022(19) -0.004(2) 0.0028(18)
C47 0.016(2) 0.038(3) 0.034(3) -0.008(2) -0.0079(19) 0.0036(18)
C48 0.019(2) 0.034(2) 0.035(3) -0.005(2) -0.0042(19) -0.0056(18)
C49 0.019(2) 0.029(2) 0.027(2) -0.0032(19) -0.0015(18) -0.0028(17)
C50 0.030(2) 0.022(2) 0.026(2) -0.0057(18) -0.0071(19) -0.0036(17)
C51 0.030(3) 0.038(3) 0.041(3) -0.016(2) -0.007(2) -0.003(2)
C52 0.040(3) 0.046(3) 0.055(3) -0.019(3) -0.020(3) -0.009(2)
C53 0.064(4) 0.038(3) 0.033(3) -0.012(2) -0.016(3) -0.011(2)
C54 0.045(3) 0.040(3) 0.034(3) -0.017(2) 0.000(2) -0.004(2)
C55 0.029(2) 0.035(2) 0.029(3) -0.007(2) -0.005(2) -0.0064(19)
C56 0.033(3) 0.034(2) 0.024(3) 0.002(2) -0.002(2) -0.0053(19)
C57 0.078(5) 0.067(4) 0.045(4) 0.014(3) -0.004(3) -0.038(3)
C58 0.052(3) 0.049(3) 0.036(3) 0.009(2) -0.001(3) 0.012(3)
C59 0.075(4) 0.054(3) 0.023(3) -0.002(2) 0.006(3) 0.005(3)
C60 0.029(2) 0.024(2) 0.023(2) -0.0027(18) 0.0011(18) 0.0005(17)
C61 0.035(3) 0.032(2) 0.041(3) -0.017(2) -0.016(2) 0.012(2)
C62 0.042(3) 0.066(4) 0.055(4) -0.037(3) -0.009(3) 0.015(3)
C63 0.074(5) 0.074(5) 0.085(5) -0.057(4) -0.036(4) 0.026(4)
C64 0.088(5) 0.057(4) 0.117(6) -0.055(4) -0.051(5) 0.004(4)
C65 0.060(4) 0.043(3) 0.100(5) -0.015(3) -0.030(4) -0.009(3)
C66 0.045(3) 0.032(3) 0.058(4) -0.008(2) -0.014(3) -0.004(2)
C67 0.027(2) 0.030(2) 0.019(2) -0.0047(18) -0.0010(18) 0.0022(18)
C68 0.040(3) 0.032(3) 0.052(3) -0.003(2) -0.006(2) 0.001(2)
C69 0.054(4) 0.032(3) 0.082(5) -0.007(3) -0.008(3) 0.014(3)
C70 0.033(3) 0.059(4) 0.060(4) -0.002(3) -0.004(3) 0.017(3)
C71 0.030(3) 0.062(4) 0.056(4) -0.012(3) -0.002(3) 0.001(3)
C72 0.037(3) 0.032(3) 0.042(3) -0.010(2) 0.003(2) -0.003(2)
C73A 0.066(6) 0.074(5) 0.103(8) -0.031(5) 0.001(6) -0.004(4)
Cl4A 0.194(4) 0.165(3) 0.170(3) -0.128(3) 0.014(3) -0.045(2)
Cl5A 0.0806(13) 0.0695(12) 0.090(2) -0.0370(14) -0.0015(14) 0.0025(9)
C73B 0.066(6) 0.074(5) 0.103(8) -0.031(5) 0.001(6) -0.004(4)
Cl4B 0.15(2) 0.068(12) 0.16(3) 0.005(13) -0.016(18) -0.014(12)
Cl5B 0.0806(13) 0.0695(12) 0.090(2) -0.0370(14) -0.0015(14) 0.0025(9)
C77A 0.080(6) 0.118(10) 0.12(3) -0.067(17) -0.007(7) -0.026(6)
Cl6A 0.178(8) 0.077(3) 0.146(9) -0.031(5) 0.083(7) -0.061(4)
Cl7A 0.287(11) 0.070(4) 0.134(7) -0.054(5) 0.092(7) -0.066(6)
C77B 0.080(6) 0.118(10) 0.12(3) -0.067(17) -0.007(7) -0.026(6)
Cl6B 0.033(3) 0.073(3) 0.051(3) -0.018(2) 0.0033(17) -0.0139(17)
Cl7B 0.102(5) 0.094(5) 0.078(3) -0.005(3) -0.014(3) -0.068(4)

loop_
_atom_type_symbol
_atom_type_description
_atom_type_scat_dispersion_real
_atom_type_scat_dispersion_imag
_atom_type_scat_source
C C 0.0033 0.0016 'International Tables Vol C Tables 4.2.6.8 and 6.1.1.4'
H H 0.0000 0.0000 'International Tables Vol C Tables 4.2.6.8 and 6.1.1.4'
N N 0.0061 0.0033 'International Tables Vol C Tables 4.2.6.8 and 6.1.1.4'
Cl Cl 0.1484 0.1585 'International Tables Vol C Tables 4.2.6.8 and 6.1.1.4'
Sn Sn -0.6537 1.4246 'International Tables Vol C Tables 4.2.6.8 and 6.1.1.4'
Bi Bi -4.1077 10.2566 'International Tables Vol C Tables 4.2.6.8 and 6.1.1.4'

loop_
_geom_angle_atom_site_label_1
_geom_angle_atom_site_label_2
_geom_angle_atom_site_label_3
_geom_angle
_geom_angle_site_symmetry_1
_geom_angle_site_symmetry_3
N1 Sn1 N2 78.41(12) . .
N1 Sn1 Cl1 107.32(9) . .
N2 Sn1 Cl1 106.84(9) . .
N1 Sn1 Cl3 158.73(9) . .
N2 Sn1 Cl3 94.53(9) . .
Cl1 Sn1 Cl3 93.91(4) . .
N1 Sn1 Cl2 88.42(9) . .
N2 Sn1 Cl2 149.78(9) . .
Cl1 Sn1 Cl2 103.01(4) . .
Cl3 Sn1 Cl2 88.01(4) . .
N1 Sn1 Bi1 39.16(8) . .
N2 Sn1 Bi1 39.29(9) . .
Cl1 Sn1 Bi1 113.72(3) . .
Cl3 Sn1 Bi1 130.10(3) . .
Cl2 Sn1 Bi1 121.81(3) . .
N1 Bi1 N2 78.10(12) . .
N1 Bi1 C8 109.15(11) . .
N2 Bi1 C8 79.93(11) . .
N1 Bi1 Sn1 38.88(9) . .
N2 Bi1 Sn1 39.27(8) . .
C8 Bi1 Sn1 97.06(8) . .
C37 N1 Sn1 130.1(2) . .
C37 N1 Bi1 125.9(2) . .
Sn1 N1 Bi1 101.96(13) . .
C1 N2 Sn1 126.7(2) . .
C1 N2 Bi1 125.4(2) . .
Sn1 N2 Bi1 101.44(13) . .
C6 C1 C2 118.3(4) . .
C6 C1 N2 120.4(3) . .
C2 C1 N2 121.3(3) . .
C3 C2 C1 119.8(3) . .
C3 C2 C7 120.4(3) . .
C1 C2 C7 119.7(3) . .
C2 C3 C4 122.8(3) . .
C2 C3 H3 118.6 . .
C4 C3 H3 118.6 . .
C5 C4 C3 116.0(4) . .
C5 C4 C20 119.7(3) . .
C3 C4 C20 124.3(3) . .
C6 C5 C4 123.9(4) . .
C6 C5 H5 118.1 . .
C4 C5 H5 118.1 . .
C5 C6 C1 119.3(3) . .
C5 C6 C24 119.3(3) . .
C1 C6 C24 121.2(4) . .
C14 C7 C8 112.2(3) . .
C14 C7 C2 114.0(3) . .
C8 C7 C2 111.0(3) . .
C14 C7 H7 106.3 . .
C8 C7 H7 106.3 . .
C2 C7 H7 106.3 . .
C13 C8 C9 117.8(4) . .
C13 C8 C7 119.5(3) . .
C9 C8 C7 122.7(4) . .
C13 C8 Bi1 79.0(2) . .
C9 C8 Bi1 89.1(2) . .
C7 C8 Bi1 101.3(2) . .
C10 C9 C8 120.7(4) . .
C10 C9 H9 119.6 . .
C8 C9 H9 119.6 . .
C11 C10 C9 120.3(4) . .
C11 C10 H10 119.8 . .
C9 C10 H10 119.8 . .
C12 C11 C10 120.6(4) . .
C12 C11 H11 119.7 . .
C10 C11 H11 119.7 . .
C11 C12 C13 119.7(4) . .
C11 C12 H12 120.2 . .
C13 C12 H12 120.2 . .
C8 C13 C12 120.8(4) . .
C8 C13 H13 119.6 . .
C12 C13 H13 119.6 . .
C15 C14 C19 118.5(4) . .
C15 C14 C7 122.3(4) . .
C19 C14 C7 119.2(3) . .
C14 C15 C16 120.5(4) . .
C14 C15 H15 119.8 . .
C16 C15 H15 119.8 . .
C17 C16 C15 120.5(4) . .
C17 C16 H16 119.8 . .
C15 C16 H16 119.8 . .
C16 C17 C18 119.7(4) . .
C16 C17 H17 120.2 . .
C18 C17 H17 120.2 . .
C17 C18 C19 119.6(4) . .
C17 C18 H18 120.2 . .
C19 C18 H18 120.2 . .
C18 C19 C14 121.2(4) . .
C18 C19 H19 119.4 . .
C14 C19 H19 119.4 . .
C21 C20 C23 108.0(4) . .
C21 C20 C4 111.8(3) . .
C23 C20 C4 110.0(4) . .
C21 C20 C22 108.7(4) . .
C23 C20 C22 108.8(4) . .
C4 C20 C22 109.5(3) . .
C20 C21 H21A 109.5 . .
C20 C21 H21B 109.5 . .
H21A C21 H21B 109.5 . .
C20 C21 H21C 109.5 . .
H21A C21 H21C 109.5 . .
H21B C21 H21C 109.5 . .
C20 C22 H22A 109.5 . .
C20 C22 H22B 109.5 . .
H22A C22 H22B 109.5 . .
C20 C22 H22C 109.5 . .
H22A C22 H22C 109.5 . .
H22B C22 H22C 109.5 . .
C20 C23 H23A 109.5 . .
C20 C23 H23B 109.5 . .
H23A C23 H23B 109.5 . .
C20 C23 H23C 109.5 . .
H23A C23 H23C 109.5 . .
H23B C23 H23C 109.5 . .
C25 C24 C6 112.0(3) . .
C25 C24 C31 110.2(3) . .
C6 C24 C31 111.5(3) . .
C25 C24 H24 107.7 . .
C6 C24 H24 107.7 . .
C31 C24 H24 107.7 . .
C26 C25 C30 117.1(4) . .
C26 C25 C24 120.1(4) . .
C30 C25 C24 122.8(4) . .
C25 C26 C27 121.5(5) . .
C25 C26 H26 119.3 . .
C27 C26 H26 119.3 . .
C28 C27 C26 120.4(5) . .
C28 C27 H27 119.8 . .
C26 C27 H27 119.8 . .
C29 C28 C27 118.9(5) . .
C29 C28 H28 120.6 . .
C27 C28 H28 120.6 . .
C28 C29 C30 120.8(5) . .
C28 C29 H29 119.6 . .
C30 C29 H29 119.6 . .
C25 C30 C29 121.4(5) . .
C25 C30 H30 119.3 . .
C29 C30 H30 119.3 . .
C36 C31 C32 117.3(5) . .
C36 C31 C24 123.4(4) . .
C32 C31 C24 119.1(4) . .
C31 C32 C33 122.2(5) . .
C31 C32 H32 118.9 . .
C33 C32 H32 118.9 . .
C34 C33 C32 119.3(5) . .
C34 C33 H33 120.3 . .
C32 C33 H33 120.3 . .
C35 C34 C33 120.1(6) . .
C35 C34 H34 120.0 . .
C33 C34 H34 120.0 . .
C34 C35 C36 120.1(6) . .
C34 C35 H35 120.0 . .
C36 C35 H35 120.0 . .
C31 C36 C35 121.0(5) . .
C31 C36 H36 119.5 . .
C35 C36 H36 119.5 . .
C42 C37 C38 118.8(4) . .
C42 C37 N1 121.3(3) . .
C38 C37 N1 119.9(3) . .
C39 C38 C37 119.1(4) . .
C39 C38 C60 118.2(4) . .
C37 C38 C60 122.7(4) . .
C38 C39 C40 122.9(4) . .
C38 C39 H39 118.5 . .
C40 C39 H39 118.5 . .
C41 C40 C39 116.7(4) . .
C41 C40 C56 123.7(4) . .
C39 C40 C56 119.6(4) . .
C40 C41 C42 122.3(4) . .
C40 C41 H41 118.8 . .
C42 C41 H41 118.8 . .
C41 C42 C37 119.7(3) . .
C41 C42 C43 121.3(3) . .
C37 C42 C43 119.0(3) . .
C44 C43 C42 111.7(3) . .
C44 C43 C50 113.2(3) . .
C42 C43 C50 114.1(3) . .
C44 C43 H43 105.7 . .
C42 C43 H43 105.7 . .
C50 C43 H43 105.7 . .
C49 C44 C45 117.9(4) . .
C49 C44 C43 122.1(4) . .
C45 C44 C43 120.0(3) . .
C46 C45 C44 120.9(4) . .
C46 C45 H45 119.6 . .
C44 C45 H45 119.6 . .
C47 C46 C45 120.3(4) . .
C47 C46 H46 119.8 . .
C45 C46 H46 119.8 . .
C46 C47 C48 119.8(4) . .
C46 C47 H47 120.1 . .
C48 C47 H47 120.1 . .
C47 C48 C49 120.2(4) . .
C47 C48 H48 119.9 . .
C49 C48 H48 119.9 . .
C44 C49 C48 120.9(4) . .
C44 C49 H49 119.6 . .
C48 C49 H49 119.6 . .
C55 C50 C51 118.8(4) . .
C55 C50 C43 123.1(4) . .
C51 C50 C43 118.0(4) . .
C50 C51 C52 120.2(4) . .
C50 C51 H51 119.9 . .
C52 C51 H51 119.9 . .
C53 C52 C51 120.2(4) . .
C53 C52 H52 119.9 . .
C51 C52 H52 119.9 . .
C54 C53 C52 120.0(4) . .
C54 C53 H53 120.0 . .
C52 C53 H53 120.0 . .
C53 C54 C55 120.1(4) . .
C53 C54 H54 120.0 . .
C55 C54 H54 120.0 . .
C50 C55 C54 120.6(4) . .
C50 C55 H55 119.7 . .
C54 C55 H55 119.7 . .
C59 C56 C58 108.3(4) . .
C59 C56 C57 108.7(4) . .
C58 C56 C57 108.7(4) . .
C59 C56 C40 112.3(4) . .
C58 C56 C40 111.0(4) . .
C57 C56 C40 107.8(4) . .
C56 C57 H57A 109.5 . .
C56 C57 H57B 109.5 . .
H57A C57 H57B 109.5 . .
C56 C57 H57C 109.5 . .
H57A C57 H57C 109.5 . .
H57B C57 H57C 109.5 . .
C56 C58 H58A 109.5 . .
C56 C58 H58B 109.5 . .
H58A C58 H58B 109.5 . .
C56 C58 H58C 109.5 . .
H58A C58 H58C 109.5 . .
H58B C58 H58C 109.5 . .
C56 C59 H59A 109.5 . .
C56 C59 H59B 109.5 . .
H59A C59 H59B 109.5 . .
C56 C59 H59C 109.5 . .
H59A C59 H59C 109.5 . .
H59B C59 H59C 109.5 . .
C61 C60 C38 114.7(3) . .
C61 C60 C67 111.9(3) . .
C38 C60 C67 111.8(3) . .
C61 C60 H60 105.9 . .
C38 C60 H60 105.9 . .
C67 C60 H60 105.9 . .
C66 C61 C62 118.7(5) . .
C66 C61 C60 124.3(4) . .
C62 C61 C60 116.9(5) . .
C63 C62 C61 121.7(6) . .
C63 C62 H62 119.1 . .
C61 C62 H62 119.1 . .
C62 C63 C64 119.4(6) . .
C62 C63 H63 120.3 . .
C64 C63 H63 120.3 . .
C65 C64 C63 120.4(5) . .
C65 C64 H64 119.8 . .
C63 C64 H64 119.8 . .
C64 C65 C66 120.0(6) . .
C64 C65 H65 120.0 . .
C66 C65 H65 120.0 . .
C61 C66 C65 119.8(5) . .
C61 C66 H66 120.1 . .
C65 C66 H66 120.1 . .
C68 C67 C72 117.6(4) . .
C68 C67 C60 123.3(4) . .
C72 C67 C60 119.1(4) . .
C69 C68 C67 121.3(5) . .
C69 C68 H68 119.3 . .
C67 C68 H68 119.3 . .
C70 C69 C68 120.1(5) . .
C70 C69 H69 120.0 . .
C68 C69 H69 120.0 . .
C71 C70 C69 119.8(5) . .
C71 C70 H70 120.1 . .
C69 C70 H70 120.1 . .
C70 C71 C72 120.2(5) . .
C70 C71 H71 119.9 . .
C72 C71 H71 119.9 . .
C71 C72 C67 121.0(4) . .
C71 C72 H72 119.5 . .
C67 C72 H72 119.5 . .
Cl4A C73A Cl5A 114.2(5) . .
Cl4A C73A H73A 108.7 . .
Cl5A C73A H73A 108.7 . .
Cl4A C73A H73B 108.7 . .
Cl5A C73A H73B 108.7 . .
H73A C73A H73B 107.6 . .
Cl4B C73B Cl5B 100.6(18) . .
Cl4B C73B H73C 111.7 . .
Cl5B C73B H73C 111.7 . .
Cl4B C73B H73D 111.7 . .
Cl5B C73B H73D 111.7 . .
H73C C73B H73D 109.4 . .
Cl7A C77A Cl6A 112.7(14) . .
Cl7A C77A H77A 109.1 . .
Cl6A C77A H77A 109.1 . .
Cl7A C77A H77B 109.1 . .
Cl6A C77A H77B 109.1 . .
H77A C77A H77B 107.8 . .
Cl6B C77B Cl7B 117.9(16) . .
Cl6B C77B H77C 107.8 . .
Cl7B C77B H77C 107.8 . .
Cl6B C77B H77D 107.8 . .
Cl7B C77B H77D 107.8 . .
H77C C77B H77D 107.2 . .

loop_
_geom_bond_atom_site_label_1
_geom_bond_atom_site_label_2
_geom_bond_distance
_geom_bond_site_symmetry_2
Sn1 N1 2.094(3) .
Sn1 N2 2.107(3) .
Sn1 Cl1 2.3531(10) .
Sn1 Cl3 2.3874(11) .
Sn1 Cl2 2.4028(11) .
Sn1 Bi1 3.2631(4) .
Bi1 N1 2.106(3) .
Bi1 N2 2.108(3) .
Bi1 C8 2.861(4) .
N1 C37 1.425(5) .
N2 C1 1.426(5) .
C1 C6 1.409(5) .
C1 C2 1.421(5) .
C2 C3 1.382(5) .
C2 C7 1.534(5) .
C3 C4 1.395(5) .
C3 H3 0.9500 .
C4 C5 1.394(5) .
C4 C20 1.525(6) .
C5 C6 1.377(5) .
C5 H5 0.9500 .
C6 C24 1.530(5) .
C7 C14 1.524(5) .
C7 C8 1.527(5) .
C7 H7 1.0000 .
C8 C13 1.397(5) .
C8 C9 1.406(5) .
C9 C10 1.383(6) .
C9 H9 0.9500 .
C10 C11 1.374(6) .
C10 H10 0.9500 .
C11 C12 1.372(6) .
C11 H11 0.9500 .
C12 C13 1.400(6) .
C12 H12 0.9500 .
C13 H13 0.9500 .
C14 C15 1.386(5) .
C14 C19 1.388(5) .
C15 C16 1.388(5) .
C15 H15 0.9500 .
C16 C17 1.378(6) .
C16 H16 0.9500 .
C17 C18 1.385(6) .
C17 H17 0.9500 .
C18 C19 1.386(6) .
C18 H18 0.9500 .
C19 H19 0.9500 .
C20 C21 1.518(6) .
C20 C23 1.519(6) .
C20 C22 1.533(6) .
C21 H21A 0.9800 .
C21 H21B 0.9800 .
C21 H21C 0.9800 .
C22 H22A 0.9800 .
C22 H22B 0.9800 .
C22 H22C 0.9800 .
C23 H23A 0.9800 .
C23 H23B 0.9800 .
C23 H23C 0.9800 .
C24 C25 1.527(6) .
C24 C31 1.540(6) .
C24 H24 1.0000 .
C25 C26 1.377(6) .
C25 C30 1.379(6) .
C26 C27 1.390(7) .
C26 H26 0.9500 .
C27 C28 1.369(7) .
C27 H27 0.9500 .
C28 C29 1.360(7) .
C28 H28 0.9500 .
C29 C30 1.389(6) .
C29 H29 0.9500 .
C30 H30 0.9500 .
C31 C36 1.379(7) .
C31 C32 1.386(6) .
C32 C33 1.391(7) .
C32 H32 0.9500 .
C33 C34 1.372(8) .
C33 H33 0.9500 .
C34 C35 1.369(8) .
C34 H34 0.9500 .
C35 C36 1.404(7) .
C35 H35 0.9500 .
C36 H36 0.9500 .
C37 C42 1.406(5) .
C37 C38 1.407(5) .
C38 C39 1.390(6) .
C38 C60 1.528(5) .
C39 C40 1.398(5) .
C39 H39 0.9500 .
C40 C41 1.386(5) .
C40 C56 1.533(6) .
C41 C42 1.394(5) .
C41 H41 0.9500 .
C42 C43 1.524(5) .
C43 C44 1.518(5) .
C43 C50 1.530(5) .
C43 H43 1.0000 .
C44 C49 1.392(5) .
C44 C45 1.396(5) .
C45 C46 1.391(5) .
C45 H45 0.9500 .
C46 C47 1.370(6) .
C46 H46 0.9500 .
C47 C48 1.379(6) .
C47 H47 0.9500 .
C48 C49 1.392(5) .
C48 H48 0.9500 .
C49 H49 0.9500 .
C50 C55 1.382(6) .
C50 C51 1.389(5) .
C51 C52 1.390(6) .
C51 H51 0.9500 .
C52 C53 1.379(7) .
C52 H52 0.9500 .
C53 C54 1.366(6) .
C53 H53 0.9500 .
C54 C55 1.395(6) .
C54 H54 0.9500 .
C55 H55 0.9500 .
C56 C59 1.517(6) .
C56 C58 1.527(6) .
C56 C57 1.533(6) .
C57 H57A 0.9800 .
C57 H57B 0.9800 .
C57 H57C 0.9800 .
C58 H58A 0.9800 .
C58 H58B 0.9800 .
C58 H58C 0.9800 .
C59 H59A 0.9800 .
C59 H59B 0.9800 .
C59 H59C 0.9800 .
C60 C61 1.524(6) .
C60 C67 1.532(5) .
C60 H60 1.0000 .
C61 C66 1.381(7) .
C61 C62 1.399(6) .
C62 C63 1.364(7) .
C62 H62 0.9500 .
C63 C64 1.382(9) .
C63 H63 0.9500 .
C64 C65 1.378(9) .
C64 H64 0.9500 .
C65 C66 1.403(7) .
C65 H65 0.9500 .
C66 H66 0.9500 .
C67 C68 1.380(6) .
C67 C72 1.393(6) .
C68 C69 1.379(7) .
C68 H68 0.9500 .
C69 C70 1.372(7) .
C69 H69 0.9500 .
C70 C71 1.366(7) .
C70 H70 0.9500 .
C71 C72 1.379(6) .
C71 H71 0.9500 .
C72 H72 0.9500 .
C73A Cl4A 1.678(8) .
C73A Cl5A 1.768(8) .
C73A H73A 0.9900 .
C73A H73B 0.9900 .
C73B Cl4B 1.68(2) .
C73B Cl5B 1.77(2) .
C73B H73C 0.9900 .
C73B H73D 0.9900 .
C77A Cl7A 1.680(13) .
C77A Cl6A 1.68(2) .
C77A H77A 0.9900 .
C77A H77B 0.9900 .
C77B Cl6B 1.68(3) .
C77B Cl7B 1.687(14) .
C77B H77C 0.9900 .
C77B H77D 0.9900 .

loop_
_geom_torsion_atom_site_label_1
_geom_torsion_atom_site_label_2
_geom_torsion_atom_site_label_3
_geom_torsion_atom_site_label_4
_geom_torsion
_geom_torsion_site_symmetry_1
_geom_torsion_site_symmetry_2
_geom_torsion_site_symmetry_3
_geom_torsion_site_symmetry_4
Sn1 N2 C1 C6 -97.6(4) . . . .
Bi1 N2 C1 C6 115.8(3) . . . .
Sn1 N2 C1 C2 82.7(4) . . . .
Bi1 N2 C1 C2 -63.9(4) . . . .
C6 C1 C2 C3 1.9(5) . . . .
N2 C1 C2 C3 -178.4(3) . . . .
C6 C1 C2 C7 -173.8(3) . . . .
N2 C1 C2 C7 5.9(5) . . . .
C1 C2 C3 C4 1.0(6) . . . .
C7 C2 C3 C4 176.7(3) . . . .
C2 C3 C4 C5 -2.0(5) . . . .
C2 C3 C4 C20 178.5(4) . . . .
C3 C4 C5 C6 0.0(6) . . . .
C20 C4 C5 C6 179.5(4) . . . .
C4 C5 C6 C1 2.9(6) . . . .
C4 C5 C6 C24 -171.1(4) . . . .
C2 C1 C6 C5 -3.8(6) . . . .
N2 C1 C6 C5 176.5(3) . . . .
C2 C1 C6 C24 170.1(3) . . . .
N2 C1 C6 C24 -9.6(6) . . . .
C3 C2 C7 C14 22.2(5) . . . .
C1 C2 C7 C14 -162.2(3) . . . .
C3 C2 C7 C8 -105.7(4) . . . .
C1 C2 C7 C8 69.9(4) . . . .
C14 C7 C8 C13 78.0(4) . . . .
C2 C7 C8 C13 -153.1(3) . . . .
C14 C7 C8 C9 -102.1(4) . . . .
C2 C7 C8 C9 26.7(5) . . . .
C14 C7 C8 Bi1 161.6(2) . . . .
C2 C7 C8 Bi1 -69.5(3) . . . .
C13 C8 C9 C10 2.7(6) . . . .
C7 C8 C9 C10 -177.2(3) . . . .
Bi1 C8 C9 C10 -74.3(4) . . . .
C8 C9 C10 C11 -0.6(6) . . . .
C9 C10 C11 C12 -1.3(6) . . . .
C10 C11 C12 C13 0.9(6) . . . .
C9 C8 C13 C12 -3.1(6) . . . .
C7 C8 C13 C12 176.8(3) . . . .
Bi1 C8 C13 C12 79.9(3) . . . .
C11 C12 C13 C8 1.4(6) . . . .
C8 C7 C14 C15 13.6(5) . . . .
C2 C7 C14 C15 -113.7(4) . . . .
C8 C7 C14 C19 -165.3(4) . . . .
C2 C7 C14 C19 67.4(5) . . . .
C19 C14 C15 C16 1.0(6) . . . .
C7 C14 C15 C16 -177.8(4) . . . .
C14 C15 C16 C17 -1.2(6) . . . .
C15 C16 C17 C18 0.3(6) . . . .
C16 C17 C18 C19 0.8(6) . . . .
C17 C18 C19 C14 -1.1(6) . . . .
C15 C14 C19 C18 0.1(6) . . . .
C7 C14 C19 C18 179.0(4) . . . .
C5 C4 C20 C21 179.9(4) . . . .
C3 C4 C20 C21 -0.6(6) . . . .
C5 C4 C20 C23 -60.1(5) . . . .
C3 C4 C20 C23 119.4(4) . . . .
C5 C4 C20 C22 59.4(5) . . . .
C3 C4 C20 C22 -121.0(4) . . . .
C5 C6 C24 C25 -34.5(5) . . . .
C1 C6 C24 C25 151.7(4) . . . .
C5 C6 C24 C31 89.5(5) . . . .
C1 C6 C24 C31 -84.3(5) . . . .
C6 C24 C25 C26 -88.4(5) . . . .
C31 C24 C25 C26 146.9(4) . . . .
C6 C24 C25 C30 89.6(5) . . . .
C31 C24 C25 C30 -35.2(5) . . . .
C30 C25 C26 C27 -1.2(7) . . . .
C24 C25 C26 C27 176.9(5) . . . .
C25 C26 C27 C28 0.1(9) . . . .
C26 C27 C28 C29 0.3(8) . . . .
C27 C28 C29 C30 0.4(8) . . . .
C26 C25 C30 C29 1.8(7) . . . .
C24 C25 C30 C29 -176.2(4) . . . .
C28 C29 C30 C25 -1.5(7) . . . .
C25 C24 C31 C36 113.8(5) . . . .
C6 C24 C31 C36 -11.2(6) . . . .
C25 C24 C31 C32 -60.8(5) . . . .
C6 C24 C31 C32 174.2(4) . . . .
C36 C31 C32 C33 -2.1(7) . . . .
C24 C31 C32 C33 172.9(4) . . . .
C31 C32 C33 C34 0.6(8) . . . .
C32 C33 C34 C35 1.6(8) . . . .
C33 C34 C35 C36 -2.2(9) . . . .
C32 C31 C36 C35 1.4(7) . . . .
C24 C31 C36 C35 -173.3(5) . . . .
C34 C35 C36 C31 0.7(9) . . . .
Sn1 N1 C37 C42 97.7(4) . . . .
Bi1 N1 C37 C42 -63.3(4) . . . .
Sn1 N1 C37 C38 -82.1(4) . . . .
Bi1 N1 C37 C38 116.9(3) . . . .
C42 C37 C38 C39 5.3(5) . . . .
N1 C37 C38 C39 -174.8(3) . . . .
C42 C37 C38 C60 -172.9(3) . . . .
N1 C37 C38 C60 7.0(5) . . . .
C37 C38 C39 C40 0.3(6) . . . .
C60 C38 C39 C40 178.5(4) . . . .
C38 C39 C40 C41 -4.7(6) . . . .
C38 C39 C40 C56 174.7(4) . . . .
C39 C40 C41 C42 3.5(6) . . . .
C56 C40 C41 C42 -175.8(4) . . . .
C40 C41 C42 C37 1.9(6) . . . .
C40 C41 C42 C43 -177.7(3) . . . .
C38 C37 C42 C41 -6.4(5) . . . .
N1 C37 C42 C41 173.8(3) . . . .
C38 C37 C42 C43 173.2(3) . . . .
N1 C37 C42 C43 -6.6(5) . . . .
C41 C42 C43 C44 -101.4(4) . . . .
C37 C42 C43 C44 79.0(4) . . . .
C41 C42 C43 C50 28.5(5) . . . .
C37 C42 C43 C50 -151.1(3) . . . .
C42 C43 C44 C49 31.4(5) . . . .
C50 C43 C44 C49 -99.0(4) . . . .
C42 C43 C44 C45 -145.2(4) . . . .
C50 C43 C44 C45 84.4(5) . . . .
C49 C44 C45 C46 -0.9(6) . . . .
C43 C44 C45 C46 175.9(4) . . . .
C44 C45 C46 C47 -0.5(6) . . . .
C45 C46 C47 C48 1.7(6) . . . .
C46 C47 C48 C49 -1.4(6) . . . .
C45 C44 C49 C48 1.2(6) . . . .
C43 C44 C49 C48 -175.5(4) . . . .
C47 C48 C49 C44 0.0(6) . . . .
C44 C43 C50 C55 10.7(6) . . . .
C42 C43 C50 C55 -118.6(4) . . . .
C44 C43 C50 C51 -167.0(4) . . . .
C42 C43 C50 C51 63.8(5) . . . .
C55 C50 C51 C52 0.4(7) . . . .
C43 C50 C51 C52 178.2(4) . . . .
C50 C51 C52 C53 -1.8(7) . . . .
C51 C52 C53 C54 1.8(8) . . . .
C52 C53 C54 C55 -0.4(8) . . . .
C51 C50 C55 C54 0.9(7) . . . .
C43 C50 C55 C54 -176.7(4) . . . .
C53 C54 C55 C50 -0.9(7) . . . .
C41 C40 C56 C59 -8.2(6) . . . .
C39 C40 C56 C59 172.5(4) . . . .
C41 C40 C56 C58 -129.6(4) . . . .
C39 C40 C56 C58 51.0(5) . . . .
C41 C40 C56 C57 111.5(5) . . . .
C39 C40 C56 C57 -67.8(5) . . . .
C39 C38 C60 C61 85.3(5) . . . .
C37 C38 C60 C61 -96.5(4) . . . .
C39 C38 C60 C67 -43.4(5) . . . .
C37 C38 C60 C67 134.8(4) . . . .
C38 C60 C61 C66 -22.6(6) . . . .
C67 C60 C61 C66 106.1(5) . . . .
C38 C60 C61 C62 160.5(4) . . . .
C67 C60 C61 C62 -70.9(5) . . . .
C66 C61 C62 C63 0.9(7) . . . .
C60 C61 C62 C63 178.1(5) . . . .
C61 C62 C63 C64 -1.1(9) . . . .
C62 C63 C64 C65 0.6(10) . . . .
C63 C64 C65 C66 0.0(9) . . . .
C62 C61 C66 C65 -0.2(7) . . . .
C60 C61 C66 C65 -177.2(4) . . . .
C64 C65 C66 C61 -0.2(8) . . . .
C61 C60 C67 C68 -20.5(6) . . . .
C38 C60 C67 C68 109.7(5) . . . .
C61 C60 C67 C72 159.9(4) . . . .
C38 C60 C67 C72 -69.9(5) . . . .
C72 C67 C68 C69 0.4(7) . . . .
C60 C67 C68 C69 -179.2(5) . . . .
C67 C68 C69 C70 0.3(9) . . . .
C68 C69 C70 C71 -0.9(9) . . . .
C69 C70 C71 C72 0.8(9) . . . .
C70 C71 C72 C67 -0.1(8) . . . .
C68 C67 C72 C71 -0.6(7) . . . .
C60 C67 C72 C71 179.0(4) . . . .
